data_7047650
loop_
_publ_author_name
'Aucamp, Danielle'
'Kumar, Sreedhar V.'
'Liles, David C.'
'Fernandes, Manuel A.'
'Harmse, Leonie'
'Bezuidenhout, Daniela I.'

_publ_section_title
;
 Synthesis of heterobimetallic gold(i) ferrocenyl-substituted
 1,2,3-triazol-5-ylidene complexes as potential anticancer agents.
;
_journal_issue 45
_journal_name_full 'Dalton transactions (Cambridge, England : 2003)'
_journal_page_first 16072
_journal_page_last 16081
_journal_paper_doi 10.1039/c8dt03116a
_journal_volume 47
_journal_year 2018
_chemical_formula_moiety 'C50 H54 Au N3 P, F6 P'
_chemical_formula_sum 'C50 H54 Au F6 N3 P2'
_chemical_formula_weight 1069.87
_space_group_crystal_system monoclinic
_space_group_IT_number 14
_space_group_name_Hall '-P 2yn'
_space_group_name_H-M_alt 'P 1 21/n 1'
_symmetry_space_group_name_Hall '-P 2yn'
_symmetry_space_group_name_H-M 'P 1 21/n 1'
_atom_sites_solution_hydrogens geom
_audit_creation_date 2018-07-24
_audit_creation_method
;
Olex2 1.2
(compiled 2018.05.29 svn.r3508 for OlexSys, GUI svn.r5506)
;
_audit_update_record
;
2018-07-26 deposited with the CCDC.
2018-09-25 downloaded from the CCDC.
;
_cell_angle_alpha 90
_cell_angle_beta 101.251(2)
_cell_angle_gamma 90
_cell_formula_units_Z 8
_cell_length_a 12.2845(10)
_cell_length_b 34.873(3)
_cell_length_c 22.3896(17)
_cell_measurement_reflns_used 9924
_cell_measurement_temperature 173(2)
_cell_measurement_theta_max 28.29
_cell_measurement_theta_min 2.96
_cell_volume 9407.3(13)
_computing_cell_refinement 'SAINT V8.38A (?, 2016)'
_computing_molecular_graphics 'Olex2 (Dolomanov et al., 2009)'
_computing_publication_material 'Olex2 (Dolomanov et al., 2009)'
_computing_structure_refinement 'ShelXL (Sheldrick, 2015)'
_computing_structure_solution 'SHELXT 2018/2 (Sheldrick, 2018)'
_diffrn_ambient_temperature 173.15
_diffrn_measured_fraction_theta_full 0.998
_diffrn_measured_fraction_theta_max 0.997
_diffrn_measurement_device_type 'Bruker APEX-II CCD'
_diffrn_measurement_method '\f and \w scans'
_diffrn_radiation_type MoK\a
_diffrn_radiation_wavelength 0.71073
_diffrn_reflns_av_R_equivalents 0.0469
_diffrn_reflns_av_unetI/netI 0.0317
_diffrn_reflns_Laue_measured_fraction_full 0.998
_diffrn_reflns_Laue_measured_fraction_max 0.997
_diffrn_reflns_limit_h_max 16
_diffrn_reflns_limit_h_min -16
_diffrn_reflns_limit_k_max 46
_diffrn_reflns_limit_k_min -46
_diffrn_reflns_limit_l_max 29
_diffrn_reflns_limit_l_min -29
_diffrn_reflns_number 190094
_diffrn_reflns_point_group_measured_fraction_full 0.998
_diffrn_reflns_point_group_measured_fraction_max 0.997
_diffrn_reflns_theta_full 25.242
_diffrn_reflns_theta_max 28.397
_diffrn_reflns_theta_min 2.854
_diffrn_standards_number 0
_exptl_absorpt_coefficient_mu 3.257
_exptl_absorpt_correction_T_max 0.6522
_exptl_absorpt_correction_T_min 0.3830
_exptl_absorpt_correction_type multi-scan
_exptl_absorpt_process_details
;
SADABS-2016/2 (Bruker,2016/2) was used for absorption correction.
wR2(int) was 0.0844 before and 0.0616 after correction.
The Ratio of minimum to maximum transmission is 0.5872.
The \l/2 correction factor is Not present.
;
_exptl_crystal_colour colourless
_exptl_crystal_colour_primary colourless
_exptl_crystal_density_diffrn 1.511
_exptl_crystal_description cube
_exptl_crystal_F_000 4304
_exptl_crystal_recrystallization_method 'Re-crystallisation from solvent: dichloromethane (DCM)'
_exptl_crystal_size_max 0.354
_exptl_crystal_size_mid 0.332
_exptl_crystal_size_min 0.222
_refine_diff_density_max 2.301
_refine_diff_density_min -4.244
_refine_diff_density_rms 0.165
_refine_ls_extinction_method none
_refine_ls_goodness_of_fit_ref 1.309
_refine_ls_hydrogen_treatment constr
_refine_ls_matrix_type full
_refine_ls_number_parameters 1181
_refine_ls_number_reflns 23549
_refine_ls_number_restraints 126
_refine_ls_restrained_S_all 1.312
_refine_ls_R_factor_all 0.0785
_refine_ls_R_factor_gt 0.0677
_refine_ls_shift/su_max 0.002
_refine_ls_shift/su_mean 0.000
_refine_ls_structure_factor_coef Fsqd
_refine_ls_weighting_details 'w=1/[\s^2^(Fo^2^)+117.4469P] where P=(Fo^2^+2Fc^2^)/3'
_refine_ls_weighting_scheme calc
_refine_ls_wR_factor_gt 0.1448
_refine_ls_wR_factor_ref 0.1488
_reflns_Friedel_coverage 0.000
_reflns_number_gt 20475
_reflns_number_total 23549
_reflns_threshold_expression 'I > 2\s(I)'
_cod_data_source_file c8dt03116a2.cif
_cod_data_source_block 17mv_db9_daom003_0aff_pl
_cod_depositor_comments
;
The following automatic conversions were performed:

'_exptl_absorpt_correction_type' value 'Multi-scan' changed to
'multi-scan' according to
/home/data/users/saulius/crontab/automatic-downloads/rss-feeds/RSC/lib/dictionaries/cif_core.dic
dictionary named 'cif_core.dic' version 2.4.2 from 2011-04-26.

Automatic conversion script
Id: cif_fix_values 4973 2017-02-22 13:04:09Z antanas 

 Adding full bibliography for 7047647--7047651.cif.
;
_cod_database_code 7047650
_shelx_shelxl_version_number 2018/3
_shelx_space_group_comment
;
The symmetry employed for this shelxl refinement is uniquely defined
by the following loop, which should always be used as a source of
symmetry information in preference to the above space-group names.
They are only intended as comments.
;
_olex2_refinement_description
;
1. Fixed Uiso
 At 1.2 times of:
  All C(H) groups
 At 1.5 times of:
  All C(H,H,H) groups
2. Rigid body (RIGU) restrains
 F3B, F1B, P2B, F2B, F4B, F5B, F6B
 with sigma for 1-2 distances of 0.001 and sigma for 1-3 distances of 0.001
 F3C, F1C, P1C, F2C, F4C, F5C, F6C
 with sigma for 1-2 distances of 0.001 and sigma for 1-3 distances of 0.001
3. Others
 Sof(F1C)=Sof(F2C)=Sof(F3C)=Sof(F4C)=Sof(F5C)=Sof(F6C)=Sof(P1C)=1-FVAR(1)
 Sof(F1B)=Sof(F2B)=Sof(F3B)=Sof(F4B)=Sof(F5B)=Sof(F6B)=Sof(P2B)=FVAR(1)
4.a Ternary CH refined with riding coordinates:
 C15A(H15A), C18A(H18A), C27A(H27A), C30A(H30A), C15B(H15B), C18B(H18B),
 C27B(H27B), C30B(H30B)
4.b Me refined with riding coordinates:
 C16A(H16A,H16B,H16C), C17A(H17A,H17B,H17C), C19A(H19A,H19B,H19C), C20A(H20A,
 H20B,H20C), C28A(H28A,H28B,H28C), C29A(H29A,H29B,H29C), C31A(H31A,H31B,H31C),
 C32A(H32A,H32B,H32C), C16B(H16D,H16E,H16F), C17B(H17D,H17E,H17F), C19B(H19D,
 H19E,H19F), C20B(H20D,H20E,H20F), C28B(H28D,H28E,H28F), C29B(H29D,H29E,H29F),
 C31B(H31D,H31E,H31F), C32B(H32D,H32E,H32F)
4.c Aromatic/amide H refined with riding coordinates:
 C4A(H4A), C5A(H5A), C6A(H6A), C7A(H7A), C8A(H8A), C11A(H11A), C12A(H12A),
 C13A(H13A), C23A(H23A), C24A(H24A), C25A(H25A), C34A(H34A), C35A(H35A),
 C36A(H36A), C37A(H37A), C38A(H38A), C40A(H40A), C41A(H41A), C42A(H42A),
 C43A(H43A), C44A(H44A), C46A(H46A), C47A(H47A), C48A(H48A), C49A(H49A),
 C50A(H50A), C4B(H4B), C5B(H5B), C6B(H6B), C7B(H7B), C8B(H8B), C11B(H11B),
 C12B(H12B), C13B(H13B), C23B(H23B), C24B(H24B), C25B(H25B), C34B(H34B),
 C35B(H35B), C36B(H36B), C37B(H37B), C38B(H38B), C40B(H40B), C41B(H41B),
 C42B(H42B), C43B(H43B), C44B(H44B), C46B(H46B), C47B(H47B), C48B(H48B),
 C49B(H49B), C50B(H50B)
;
_olex2_submission_special_instructions 'No special instructions were received'

loop_
_space_group_symop_operation_xyz
'x, y, z'
'-x+1/2, y+1/2, -z+1/2'
'-x, -y, -z'
'x-1/2, -y-1/2, z-1/2'

loop_
_atom_site_label
_atom_site_type_symbol
_atom_site_fract_x
_atom_site_fract_y
_atom_site_fract_z
_atom_site_U_iso_or_equiv
_atom_site_adp_type
_atom_site_occupancy
_atom_site_site_symmetry_order
_atom_site_calc_flag
_atom_site_refinement_flags_posn
_atom_site_refinement_flags_adp
_atom_site_refinement_flags_occupancy
_atom_site_disorder_assembly
_atom_site_disorder_group
Au1A Au 0.99633(2) 0.32413(2) 0.36756(2) 0.02447(7) Uani 1 1 d . . . . .
P1A P 0.98227(15) 0.33227(6) 0.46638(8) 0.0226(4) Uani 1 1 d . . . . .
N1A N 0.9258(5) 0.29365(17) 0.2419(3) 0.0229(12) Uani 1 1 d . . . . .
N2A N 0.9444(5) 0.28976(18) 0.1854(3) 0.0267(13) Uani 1 1 d . . . . .
N3A N 1.0358(5) 0.31031(18) 0.1866(3) 0.0258(13) Uani 1 1 d . . . . .
C1A C 1.0010(6) 0.3157(2) 0.2788(3) 0.0209(13) Uani 1 1 d . . . . .
C2A C 1.0732(6) 0.3272(2) 0.2419(3) 0.0222(14) Uani 1 1 d . . . . .
C3A C 1.1659(6) 0.3541(2) 0.2556(3) 0.0265(15) Uani 1 1 d . . . . .
C4A C 1.2727(8) 0.3440(3) 0.2523(5) 0.051(3) Uani 1 1 d . . . . .
H4A H 1.287647 0.319124 0.238667 0.062 Uiso 1 1 calc R . . . .
C5A C 1.3589(9) 0.3701(4) 0.2687(7) 0.070(4) Uani 1 1 d . . . . .
H5A H 1.432664 0.362764 0.266968 0.084 Uiso 1 1 calc R . . . .
C6A C 1.3381(9) 0.4063(3) 0.2874(4) 0.050(3) Uani 1 1 d . . . . .
H6A H 1.397152 0.424069 0.298529 0.060 Uiso 1 1 calc R . . . .
C7A C 1.2309(8) 0.4168(3) 0.2899(5) 0.048(2) Uani 1 1 d . . . . .
H7A H 1.215752 0.441944 0.302471 0.057 Uiso 1 1 calc R . . . .
C8A C 1.1451(7) 0.3906(3) 0.2741(4) 0.039(2) Uani 1 1 d . . . . .
H8A H 1.071352 0.397868 0.276123 0.046 Uiso 1 1 calc R . . . .
C9A C 0.8289(6) 0.2747(2) 0.2562(3) 0.0232(14) Uani 1 1 d . . . . .
C10A C 0.8363(7) 0.2356(2) 0.2690(4) 0.0309(17) Uani 1 1 d . . . . .
C11A C 0.7437(8) 0.2188(3) 0.2853(4) 0.041(2) Uani 1 1 d . . . . .
H11A H 0.744811 0.192136 0.294037 0.049 Uiso 1 1 calc R . . . .
C12A C 0.6501(8) 0.2399(3) 0.2891(4) 0.040(2) Uani 1 1 d . . . . .
H12A H 0.588589 0.227808 0.301196 0.048 Uiso 1 1 calc R . . . .
C13A C 0.6459(7) 0.2785(2) 0.2754(4) 0.0331(18) Uani 1 1 d . . . . .
H13A H 0.581425 0.292865 0.278374 0.040 Uiso 1 1 calc R . . . .
C14A C 0.7351(6) 0.2968(2) 0.2571(3) 0.0265(15) Uani 1 1 d . . . . .
C15A C 0.9385(8) 0.2121(2) 0.2652(5) 0.041(2) Uani 1 1 d . . . . .
H15A H 0.990660 0.228625 0.247446 0.050 Uiso 1 1 calc R . . . .
C16A C 0.9958(11) 0.2001(5) 0.3278(6) 0.081(4) Uani 1 1 d . . . . .
H16A H 1.061733 0.184972 0.324972 0.122 Uiso 1 1 calc R . . . .
H16B H 1.017987 0.222984 0.352683 0.122 Uiso 1 1 calc R . . . .
H16C H 0.945020 0.184654 0.346596 0.122 Uiso 1 1 calc R . . . .
C17A C 0.9086(10) 0.1777(3) 0.2240(7) 0.067(3) Uani 1 1 d . . . . .
H17A H 0.871338 0.186323 0.183521 0.100 Uiso 1 1 calc R . . . .
H17B H 0.976211 0.163617 0.220695 0.100 Uiso 1 1 calc R . . . .
H17C H 0.858727 0.160790 0.241173 0.100 Uiso 1 1 calc R . . . .
C18A C 0.7252(7) 0.3391(2) 0.2399(4) 0.0313(17) Uani 1 1 d . . . . .
H18A H 0.794675 0.346908 0.226127 0.038 Uiso 1 1 calc R . . . .
C19A C 0.7136(8) 0.3642(2) 0.2941(4) 0.0373(19) Uani 1 1 d . . . . .
H19A H 0.707404 0.391110 0.281513 0.056 Uiso 1 1 calc R . . . .
H19B H 0.646852 0.356616 0.309099 0.056 Uiso 1 1 calc R . . . .
H19C H 0.778963 0.360841 0.326636 0.056 Uiso 1 1 calc R . . . .
C20A C 0.6272(8) 0.3449(3) 0.1864(4) 0.044(2) Uani 1 1 d . . . . .
H20A H 0.637105 0.328500 0.152313 0.065 Uiso 1 1 calc R . . . .
H20B H 0.557845 0.338144 0.199182 0.065 Uiso 1 1 calc R . . . .
H20C H 0.624322 0.371825 0.173479 0.065 Uiso 1 1 calc R . . . .
C21A C 1.0744(7) 0.3133(2) 0.1290(4) 0.0320(18) Uani 1 1 d . . . . .
C22A C 1.0287(7) 0.3432(3) 0.0909(3) 0.036(2) Uani 1 1 d . . . . .
C23A C 1.0504(8) 0.3423(3) 0.0309(4) 0.049(3) Uani 1 1 d . . . . .
H23A H 1.020615 0.361428 0.002139 0.059 Uiso 1 1 calc R . . . .
C24A C 1.1158(9) 0.3130(3) 0.0150(4) 0.054(3) Uani 1 1 d . . . . .
H24A H 1.127988 0.311986 -0.025611 0.064 Uiso 1 1 calc R . . . .
C25A C 1.1641(10) 0.2851(3) 0.0562(5) 0.055(3) Uani 1 1 d . . . . .
H25A H 1.212224 0.266420 0.044375 0.066 Uiso 1 1 calc R . . . .
C26A C 1.1416(9) 0.2846(3) 0.1148(4) 0.043(2) Uani 1 1 d . . . . .
C27A C 0.9558(7) 0.3738(3) 0.1099(4) 0.046(2) Uani 1 1 d . . . . .
H27A H 0.968089 0.373419 0.155414 0.055 Uiso 1 1 calc R . . . .
C28A C 0.8333(9) 0.3655(5) 0.0860(6) 0.080(5) Uani 1 1 d . . . . .
H28A H 0.788180 0.385801 0.099089 0.121 Uiso 1 1 calc R . . . .
H28B H 0.819061 0.364429 0.041364 0.121 Uiso 1 1 calc R . . . .
H28C H 0.813815 0.340773 0.101985 0.121 Uiso 1 1 calc R . . . .
C29A C 0.9849(11) 0.4140(4) 0.0909(6) 0.067(3) Uani 1 1 d . . . . .
H29A H 0.935356 0.432760 0.104298 0.100 Uiso 1 1 calc R . . . .
H29B H 1.061988 0.419941 0.109688 0.100 Uiso 1 1 calc R . . . .
H29C H 0.976182 0.415092 0.046467 0.100 Uiso 1 1 calc R . . . .
C30A C 1.1901(13) 0.2533(3) 0.1581(6) 0.075(4) Uani 1 1 d . . . . .
H30A H 1.182206 0.261591 0.199797 0.090 Uiso 1 1 calc R . . . .
C31A C 1.1219(18) 0.2163(4) 0.1434(8) 0.115(7) Uani 1 1 d . . . . .
H31A H 1.153901 0.196038 0.171775 0.173 Uiso 1 1 calc R . . . .
H31B H 1.045042 0.221048 0.147474 0.173 Uiso 1 1 calc R . . . .
H31C H 1.123277 0.208288 0.101614 0.173 Uiso 1 1 calc R . . . .
C32A C 1.3150(15) 0.2471(5) 0.1599(8) 0.114(7) Uani 1 1 d . . . . .
H32A H 1.342385 0.226448 0.188692 0.171 Uiso 1 1 calc R . . . .
H32B H 1.326402 0.239977 0.119225 0.171 Uiso 1 1 calc R . . . .
H32C H 1.355492 0.270771 0.172968 0.171 Uiso 1 1 calc R . . . .
C33A C 0.8381(6) 0.3264(2) 0.4741(3) 0.0257(15) Uani 1 1 d . . . . .
C34A C 0.7900(7) 0.3493(3) 0.5126(4) 0.0356(18) Uani 1 1 d . . . . .
H34A H 0.833031 0.367805 0.537951 0.043 Uiso 1 1 calc R . . . .
C35A C 0.6764(8) 0.3445(3) 0.5136(5) 0.045(2) Uani 1 1 d . . . . .
H35A H 0.642652 0.359788 0.540054 0.054 Uiso 1 1 calc R . . . .
C36A C 0.6144(8) 0.3179(3) 0.4766(5) 0.049(2) Uani 1 1 d . . . . .
H36A H 0.537257 0.315437 0.476301 0.058 Uiso 1 1 calc R . . . .
C37A C 0.6641(8) 0.2951(3) 0.4402(4) 0.048(2) Uani 1 1 d . . . . .
H37A H 0.621299 0.275727 0.416547 0.058 Uiso 1 1 calc R . . . .
C38A C 0.7750(7) 0.2992(3) 0.4366(4) 0.038(2) Uani 1 1 d . . . . .
H38A H 0.807105 0.283872 0.409478 0.046 Uiso 1 1 calc R . . . .
C39A C 1.0227(6) 0.3800(2) 0.4938(4) 0.0274(16) Uani 1 1 d . . . . .
C40A C 1.0061(7) 0.4096(2) 0.4521(5) 0.039(2) Uani 1 1 d . . . . .
H40A H 0.974689 0.404407 0.410648 0.047 Uiso 1 1 calc R . . . .
C41A C 1.0348(9) 0.4468(3) 0.4701(6) 0.056(3) Uani 1 1 d . . . . .
H41A H 1.024406 0.466997 0.441001 0.067 Uiso 1 1 calc R . . . .
C42A C 1.0785(8) 0.4545(3) 0.5304(6) 0.056(3) Uani 1 1 d . . . . .
H42A H 1.096713 0.480167 0.542878 0.067 Uiso 1 1 calc R . . . .
C43A C 1.0960(8) 0.4254(3) 0.5727(5) 0.048(2) Uani 1 1 d . . . . .
H43A H 1.126086 0.430925 0.614156 0.058 Uiso 1 1 calc R . . . .
C44A C 1.0694(7) 0.3877(3) 0.5546(4) 0.0383(19) Uani 1 1 d . . . . .
H44A H 1.082936 0.367370 0.583385 0.046 Uiso 1 1 calc R . . . .
C45A C 1.0641(6) 0.2979(2) 0.5180(3) 0.0233(14) Uani 1 1 d . . . . .
C46A C 1.1517(6) 0.2803(2) 0.4993(4) 0.0301(16) Uani 1 1 d . . . . .
H46A H 1.166464 0.285272 0.459903 0.036 Uiso 1 1 calc R . . . .
C47A C 1.2187(7) 0.2551(3) 0.5388(4) 0.041(2) Uani 1 1 d . . . . .
H47A H 1.279523 0.242768 0.526264 0.049 Uiso 1 1 calc R . . . .
C48A C 1.1974(8) 0.2481(3) 0.5948(5) 0.049(2) Uani 1 1 d . . . . .
H48A H 1.243698 0.231010 0.621537 0.059 Uiso 1 1 calc R . . . .
C49A C 1.1097(9) 0.2654(3) 0.6132(4) 0.050(3) Uani 1 1 d . . . . .
H49A H 1.095324 0.260259 0.652627 0.061 Uiso 1 1 calc R . . . .
C50A C 1.0412(8) 0.2905(3) 0.5746(4) 0.038(2) Uani 1 1 d . . . . .
H50A H 0.979645 0.302321 0.587146 0.045 Uiso 1 1 calc R . . . .
Au1B Au 0.57075(2) 0.56698(2) 0.27313(2) 0.02422(7) Uani 1 1 d . . . . .
P1B P 0.53838(16) 0.55010(6) 0.36675(8) 0.0244(4) Uani 1 1 d . . . . .
N1B N 0.5028(5) 0.56177(16) 0.1403(3) 0.0187(11) Uani 1 1 d . . . . .
N2B N 0.5185(5) 0.56629(18) 0.0835(3) 0.0225(12) Uani 1 1 d . . . . .
N3B N 0.6165(5) 0.58397(17) 0.0912(3) 0.0208(12) Uani 1 1 d . . . . .
C1B C 0.5868(5) 0.5757(2) 0.1844(3) 0.0200(13) Uani 1 1 d . . . . .
C2B C 0.6619(6) 0.5903(2) 0.1520(3) 0.0209(13) Uani 1 1 d . . . . .
C3B C 0.7707(6) 0.6074(2) 0.1740(3) 0.0233(14) Uani 1 1 d . . . . .
C4B C 0.8296(7) 0.5973(3) 0.2308(4) 0.040(2) Uani 1 1 d . . . . .
H4B H 0.798756 0.579217 0.254511 0.048 Uiso 1 1 calc R . . . .
C5B C 0.9333(8) 0.6131(3) 0.2542(5) 0.054(3) Uani 1 1 d . . . . .
H5B H 0.971436 0.606386 0.293894 0.065 Uiso 1 1 calc R . . . .
C6B C 0.9805(7) 0.6385(3) 0.2195(5) 0.043(2) Uani 1 1 d . . . . .
H6B H 1.051287 0.649283 0.235119 0.052 Uiso 1 1 calc R . . . .
C7B C 0.9249(7) 0.6481(2) 0.1624(4) 0.038(2) Uani 1 1 d . . . . .
H7B H 0.958007 0.665311 0.138192 0.045 Uiso 1 1 calc R . . . .
C8B C 0.8207(7) 0.6330(2) 0.1395(4) 0.0295(16) Uani 1 1 d . . . . .
H8B H 0.782714 0.640182 0.099921 0.035 Uiso 1 1 calc R . . . .
C9B C 0.4057(6) 0.5401(2) 0.1487(3) 0.0217(14) Uani 1 1 d . . . . .
C10B C 0.4206(6) 0.5008(2) 0.1588(3) 0.0236(14) Uani 1 1 d . . . . .
C11B C 0.3269(6) 0.4804(2) 0.1675(4) 0.0285(16) Uani 1 1 d . . . . .
H11B H 0.332399 0.453541 0.174375 0.034 Uiso 1 1 calc R . . . .
C12B C 0.2264(6) 0.4986(3) 0.1664(3) 0.0306(17) Uani 1 1 d . . . . .
H12B H 0.163861 0.483998 0.172062 0.037 Uiso 1 1 calc R . . . .
C13B C 0.2159(6) 0.5377(3) 0.1570(4) 0.0311(17) Uani 1 1 d . . . . .
H13B H 0.146312 0.549697 0.156382 0.037 Uiso 1 1 calc R . . . .
C14B C 0.3066(6) 0.5597(2) 0.1485(3) 0.0235(14) Uani 1 1 d . . . . .
C15B C 0.5314(6) 0.4810(2) 0.1610(4) 0.0309(17) Uani 1 1 d . . . . .
H15B H 0.590293 0.501122 0.169161 0.037 Uiso 1 1 calc R . . . .
C16B C 0.5578(9) 0.4517(3) 0.2111(5) 0.052(3) Uani 1 1 d . . . . .
H16D H 0.629884 0.439897 0.210222 0.078 Uiso 1 1 calc R . . . .
H16E H 0.560409 0.464177 0.250543 0.078 Uiso 1 1 calc R . . . .
H16F H 0.500168 0.431811 0.205151 0.078 Uiso 1 1 calc R . . . .
C17B C 0.5352(9) 0.4632(3) 0.0983(5) 0.054(3) Uani 1 1 d . . . . .
H17D H 0.517744 0.482974 0.066767 0.081 Uiso 1 1 calc R . . . .
H17E H 0.609679 0.453032 0.098662 0.081 Uiso 1 1 calc R . . . .
H17F H 0.480762 0.442444 0.089784 0.081 Uiso 1 1 calc R . . . .
C18B C 0.2959(7) 0.6028(2) 0.1421(4) 0.0348(18) Uani 1 1 d . . . . .
H18B H 0.364341 0.612871 0.129548 0.042 Uiso 1 1 calc R . . . .
C19B C 0.2886(8) 0.6206(3) 0.2035(5) 0.045(2) Uani 1 1 d . . . . .
H19D H 0.281720 0.648538 0.199100 0.068 Uiso 1 1 calc R . . . .
H19E H 0.223603 0.610395 0.217399 0.068 Uiso 1 1 calc R . . . .
H19F H 0.355883 0.614398 0.233279 0.068 Uiso 1 1 calc R . . . .
C20B C 0.1950(9) 0.6142(3) 0.0928(5) 0.054(3) Uani 1 1 d . . . . .
H20D H 0.190342 0.642249 0.089857 0.081 Uiso 1 1 calc R . . . .
H20E H 0.203349 0.603527 0.053533 0.081 Uiso 1 1 calc R . . . .
H20F H 0.127029 0.604176 0.103853 0.081 Uiso 1 1 calc R . . . .
C21B C 0.6556(6) 0.5925(2) 0.0355(3) 0.0248(15) Uani 1 1 d . . . . .
C22B C 0.6149(6) 0.6258(2) 0.0043(4) 0.0302(17) Uani 1 1 d . . . . .
C23B C 0.6453(7) 0.6319(3) -0.0520(4) 0.0334(18) Uani 1 1 d . . . . .
H23B H 0.617924 0.653801 -0.075520 0.040 Uiso 1 1 calc R . . . .
C24B C 0.7144(8) 0.6066(3) -0.0738(4) 0.039(2) Uani 1 1 d . . . . .
H24B H 0.733338 0.611043 -0.112400 0.047 Uiso 1 1 calc R . . . .
C25B C 0.7565(7) 0.5748(3) -0.0401(4) 0.0348(18) Uani 1 1 d . . . . .
H25B H 0.805999 0.558190 -0.055376 0.042 Uiso 1 1 calc R . . . .
C26B C 0.7280(6) 0.5666(2) 0.0158(4) 0.0291(16) Uani 1 1 d . . . . .
C27B C 0.5410(7) 0.6539(2) 0.0289(4) 0.0359(19) Uani 1 1 d . . . . .
H27B H 0.549620 0.649626 0.073696 0.043 Uiso 1 1 calc R . . . .
C28B C 0.4179(8) 0.6474(4) -0.0009(5) 0.055(3) Uani 1 1 d . . . . .
H28D H 0.371448 0.665880 0.015617 0.083 Uiso 1 1 calc R . . . .
H28E H 0.408163 0.650868 -0.045043 0.083 Uiso 1 1 calc R . . . .
H28F H 0.396102 0.621279 0.007913 0.083 Uiso 1 1 calc R . . . .
C29B C 0.5719(9) 0.6956(3) 0.0184(5) 0.047(2) Uani 1 1 d . . . . .
H29D H 0.522107 0.712830 0.034984 0.070 Uiso 1 1 calc R . . . .
H29E H 0.648678 0.700331 0.039006 0.070 Uiso 1 1 calc R . . . .
H29F H 0.564556 0.700271 -0.025314 0.070 Uiso 1 1 calc R . . . .
C30B C 0.7754(7) 0.5316(2) 0.0515(4) 0.0316(17) Uani 1 1 d . . . . .
H30B H 0.740012 0.529517 0.087943 0.038 Uiso 1 1 calc R . . . .
C31B C 0.7488(9) 0.4949(3) 0.0143(4) 0.044(2) Uani 1 1 d . . . . .
H31D H 0.780638 0.472859 0.038692 0.066 Uiso 1 1 calc R . . . .
H31E H 0.668086 0.491830 0.002825 0.066 Uiso 1 1 calc R . . . .
H31F H 0.780436 0.496525 -0.022567 0.066 Uiso 1 1 calc R . . . .
C32B C 0.8997(9) 0.5367(3) 0.0741(5) 0.055(3) Uani 1 1 d . . . . .
H32D H 0.929975 0.513898 0.097134 0.083 Uiso 1 1 calc R . . . .
H32E H 0.936111 0.540085 0.039187 0.083 Uiso 1 1 calc R . . . .
H32F H 0.913044 0.559296 0.100433 0.083 Uiso 1 1 calc R . . . .
C33B C 0.3919(6) 0.5487(2) 0.3698(3) 0.0271(15) Uani 1 1 d . . . . .
C34B C 0.3561(7) 0.5535(3) 0.4246(4) 0.0364(19) Uani 1 1 d . . . . .
H34B H 0.407708 0.559490 0.460760 0.044 Uiso 1 1 calc R . . . .
C35B C 0.2435(8) 0.5493(3) 0.4258(5) 0.046(2) Uani 1 1 d . . . . .
H35B H 0.217467 0.553041 0.462601 0.055 Uiso 1 1 calc R . . . .
C36B C 0.1705(8) 0.5398(3) 0.3729(4) 0.045(2) Uani 1 1 d . . . . .
H36B H 0.093984 0.536913 0.373801 0.054 Uiso 1 1 calc R . . . .
C37B C 0.2056(7) 0.5344(3) 0.3193(4) 0.046(2) Uani 1 1 d . . . . .
H37B H 0.153763 0.527687 0.283533 0.055 Uiso 1 1 calc R . . . .
C38B C 0.3188(7) 0.5389(3) 0.3169(4) 0.039(2) Uani 1 1 d . . . . .
H38B H 0.344223 0.535234 0.279860 0.047 Uiso 1 1 calc R . . . .
C39B C 0.6014(6) 0.5800(2) 0.4309(4) 0.0293(16) Uani 1 1 d . . . . .
C40B C 0.5945(7) 0.6196(3) 0.4231(5) 0.040(2) Uani 1 1 d . . . . .
H40B H 0.559780 0.630130 0.385018 0.048 Uiso 1 1 calc R . . . .
C41B C 0.6385(9) 0.6433(3) 0.4709(5) 0.052(3) Uani 1 1 d . . . . .
H41B H 0.635590 0.670295 0.465244 0.062 Uiso 1 1 calc R . . . .
C42B C 0.6862(8) 0.6285(3) 0.5264(5) 0.053(3) Uani 1 1 d . . . . .
H42B H 0.712839 0.645159 0.559614 0.064 Uiso 1 1 calc R . . . .
C43B C 0.6958(8) 0.5890(3) 0.5343(4) 0.051(3) Uani 1 1 d . . . . .
H43B H 0.731169 0.578700 0.572440 0.061 Uiso 1 1 calc R . . . .
C44B C 0.6536(7) 0.5648(3) 0.4864(4) 0.0377(19) Uani 1 1 d . . . . .
H44B H 0.660362 0.537756 0.491438 0.045 Uiso 1 1 calc R . . . .
C45B C 0.5862(6) 0.5013(2) 0.3848(3) 0.0250(15) Uani 1 1 d . . . . .
C46B C 0.6920(7) 0.4916(3) 0.3741(4) 0.0321(17) Uani 1 1 d . . . . .
H46B H 0.736282 0.510367 0.359530 0.039 Uiso 1 1 calc R . . . .
C47B C 0.7310(8) 0.4546(3) 0.3849(4) 0.0386(19) Uani 1 1 d . . . . .
H47B H 0.802181 0.448084 0.377366 0.046 Uiso 1 1 calc R . . . .
C48B C 0.6679(8) 0.4271(3) 0.4064(4) 0.041(2) Uani 1 1 d . . . . .
H48B H 0.696400 0.401928 0.415125 0.050 Uiso 1 1 calc R . . . .
C49B C 0.5621(7) 0.4364(3) 0.4153(4) 0.0367(19) Uani 1 1 d . . . . .
H49B H 0.516040 0.417193 0.427547 0.044 Uiso 1 1 calc R . . . .
C50B C 0.5240(8) 0.4738(3) 0.4063(4) 0.040(2) Uani 1 1 d . . . . .
H50B H 0.453825 0.480489 0.415139 0.048 Uiso 1 1 calc R . . . .
P2A P 0.3394(2) 0.24537(8) 0.36359(14) 0.0468(6) Uani 1 1 d . . . . .
F1A F 0.3331(10) 0.2119(3) 0.3162(4) 0.117(4) Uani 1 1 d . . . . .
F2A F 0.2718(6) 0.2200(2) 0.4023(3) 0.0713(19) Uani 1 1 d . . . . .
F3A F 0.3526(10) 0.2771(3) 0.4130(5) 0.137(5) Uani 1 1 d . . . . .
F4A F 0.4085(6) 0.2704(2) 0.3249(4) 0.082(2) Uani 1 1 d . . . . .
F5A F 0.2300(6) 0.2630(3) 0.3282(5) 0.135(5) Uani 1 1 d . . . . .
F6A F 0.4537(7) 0.2274(3) 0.3967(5) 0.103(3) Uani 1 1 d . . . . .
F1B F 0.9019(19) 0.5126(6) 0.2991(9) 0.074(5) Uani 0.368(12) 1 d . U P A 1
F2B F 0.980(2) 0.5149(8) 0.2265(12) 0.080(5) Uani 0.368(12) 1 d . U P A 1
F3B F 0.929(3) 0.4498(8) 0.2046(11) 0.113(6) Uani 0.368(12) 1 d . U P A 1
F4B F 0.827(3) 0.4541(8) 0.2728(13) 0.101(6) Uani 0.368(12) 1 d . U P A 1
F5B F 0.817(2) 0.4991(8) 0.2014(11) 0.095(5) Uani 0.368(12) 1 d . U P A 1
F6B F 1.015(2) 0.4683(6) 0.2991(10) 0.081(5) Uani 0.368(12) 1 d . U P A 1
P2B P 0.905(2) 0.4803(10) 0.2486(13) 0.077(4) Uani 0.368(12) 1 d . U P A 1
F1C F 0.7922(9) 0.4991(4) 0.2577(7) 0.086(3) Uani 0.632(12) 1 d . U P A 2
F2C F 0.9483(13) 0.5231(5) 0.2342(11) 0.107(5) Uani 0.632(12) 1 d . U P A 2
F3C F 1.0097(9) 0.4655(4) 0.2296(7) 0.083(4) Uani 0.632(12) 1 d . U P A 2
F4C F 0.8602(11) 0.4396(4) 0.2594(10) 0.103(4) Uani 0.632(12) 1 d . U P A 2
F5C F 0.8415(11) 0.4778(5) 0.1768(6) 0.084(3) Uani 0.632(12) 1 d . U P A 2
F6C F 0.9531(14) 0.4860(8) 0.3155(7) 0.137(5) Uani 0.632(12) 1 d . U P A 2
P1C P 0.9037(7) 0.4809(4) 0.2480(6) 0.048(2) Uani 0.632(12) 1 d . U P A 2

loop_
_atom_site_aniso_label
_atom_site_aniso_U_11
_atom_site_aniso_U_22
_atom_site_aniso_U_33
_atom_site_aniso_U_23
_atom_site_aniso_U_13
_atom_site_aniso_U_12
Au1A 0.02730(14) 0.02861(14) 0.01792(12) 0.00025(10) 0.00545(10) -0.00064(11)
P1A 0.0222(9) 0.0288(9) 0.0169(8) -0.0006(7) 0.0044(7) -0.0009(7)
N1A 0.033(3) 0.023(3) 0.013(3) 0.002(2) 0.007(2) 0.002(2)
N2A 0.030(3) 0.029(3) 0.023(3) -0.003(2) 0.010(3) -0.007(3)
N3A 0.028(3) 0.032(3) 0.020(3) -0.002(2) 0.010(2) -0.007(3)
C1A 0.022(3) 0.022(3) 0.018(3) 0.002(2) 0.004(3) 0.000(3)
C2A 0.017(3) 0.028(4) 0.021(3) -0.001(3) 0.003(3) 0.002(3)
C3A 0.026(4) 0.032(4) 0.023(3) 0.003(3) 0.007(3) 0.000(3)
C4A 0.033(5) 0.052(6) 0.075(7) -0.011(5) 0.023(5) -0.001(4)
C5A 0.027(5) 0.085(9) 0.099(10) -0.015(8) 0.015(6) -0.012(5)
C6A 0.043(6) 0.066(7) 0.040(5) 0.001(5) 0.007(4) -0.024(5)
C7A 0.047(6) 0.044(5) 0.052(6) -0.004(4) 0.007(5) -0.013(4)
C8A 0.028(4) 0.036(5) 0.050(5) -0.006(4) 0.001(4) -0.003(3)
C9A 0.026(4) 0.027(4) 0.019(3) -0.002(3) 0.010(3) -0.005(3)
C10A 0.038(4) 0.025(4) 0.032(4) 0.001(3) 0.014(3) -0.003(3)
C11A 0.049(5) 0.026(4) 0.052(6) 0.001(4) 0.022(4) -0.007(4)
C12A 0.041(5) 0.039(5) 0.048(5) -0.001(4) 0.024(4) -0.014(4)
C13A 0.038(4) 0.033(4) 0.032(4) -0.005(3) 0.016(4) -0.007(3)
C14A 0.027(4) 0.031(4) 0.024(4) -0.002(3) 0.009(3) -0.001(3)
C15A 0.045(5) 0.029(4) 0.054(6) 0.012(4) 0.023(4) 0.005(4)
C16A 0.056(8) 0.109(12) 0.083(10) 0.029(8) 0.024(7) 0.035(8)
C17A 0.061(7) 0.040(6) 0.104(10) -0.012(6) 0.028(7) 0.006(5)
C18A 0.029(4) 0.034(4) 0.034(4) 0.008(3) 0.012(3) 0.004(3)
C19A 0.038(5) 0.035(4) 0.038(5) -0.004(4) 0.005(4) 0.003(4)
C20A 0.053(6) 0.043(5) 0.033(5) 0.001(4) 0.006(4) 0.013(4)
C21A 0.033(4) 0.044(5) 0.024(4) -0.009(3) 0.018(3) -0.016(3)
C22A 0.031(4) 0.060(6) 0.018(4) 0.001(3) 0.007(3) -0.017(4)
C23A 0.042(5) 0.082(8) 0.022(4) 0.008(4) 0.002(4) -0.014(5)
C24A 0.065(7) 0.080(8) 0.021(4) -0.015(5) 0.024(4) -0.029(6)
C25A 0.068(7) 0.064(7) 0.042(6) -0.018(5) 0.034(5) -0.016(6)
C26A 0.055(6) 0.045(5) 0.036(5) -0.011(4) 0.026(4) -0.009(4)
C27A 0.028(4) 0.076(7) 0.036(5) 0.024(5) 0.010(4) 0.002(4)
C28A 0.031(6) 0.137(13) 0.068(8) 0.050(8) -0.002(5) -0.003(7)
C29A 0.064(8) 0.073(8) 0.072(8) 0.023(6) 0.033(6) 0.012(6)
C30A 0.125(12) 0.048(6) 0.076(8) 0.001(6) 0.076(9) 0.019(7)
C31A 0.23(2) 0.043(7) 0.102(12) -0.012(7) 0.098(14) 0.001(10)
C32A 0.134(15) 0.129(15) 0.095(12) 0.030(11) 0.062(11) 0.081(13)
C33A 0.023(3) 0.038(4) 0.016(3) 0.004(3) 0.004(3) 0.001(3)
C34A 0.035(4) 0.037(5) 0.036(4) 0.007(4) 0.012(4) 0.003(4)
C35A 0.042(5) 0.051(6) 0.049(6) 0.007(4) 0.027(4) 0.004(4)
C36A 0.030(5) 0.073(7) 0.044(5) 0.015(5) 0.012(4) -0.003(5)
C37A 0.038(5) 0.078(7) 0.026(4) 0.003(4) -0.001(4) -0.017(5)
C38A 0.033(4) 0.052(5) 0.031(4) -0.001(4) 0.008(3) -0.011(4)
C39A 0.020(3) 0.028(4) 0.036(4) -0.005(3) 0.008(3) 0.001(3)
C40A 0.032(4) 0.033(4) 0.049(5) -0.001(4) 0.000(4) 0.003(3)
C41A 0.043(6) 0.029(5) 0.090(9) 0.000(5) 0.001(6) 0.005(4)
C42A 0.036(5) 0.030(5) 0.098(9) -0.021(5) 0.005(5) -0.007(4)
C43A 0.043(5) 0.050(6) 0.053(6) -0.029(5) 0.014(4) -0.008(4)
C44A 0.039(5) 0.040(5) 0.037(5) -0.009(4) 0.011(4) -0.007(4)
C45A 0.022(3) 0.039(4) 0.010(3) 0.004(3) 0.007(3) 0.000(3)
C46A 0.025(4) 0.033(4) 0.031(4) 0.003(3) 0.005(3) -0.001(3)
C47A 0.026(4) 0.044(5) 0.048(5) 0.005(4) -0.006(4) 0.008(4)
C48A 0.045(6) 0.050(6) 0.045(6) 0.014(4) -0.006(4) 0.008(4)
C49A 0.065(7) 0.060(6) 0.024(4) 0.016(4) 0.003(4) -0.001(5)
C50A 0.047(5) 0.051(5) 0.017(4) 0.005(3) 0.010(3) 0.001(4)
Au1B 0.02296(13) 0.02817(14) 0.02223(13) 0.00100(11) 0.00615(10) -0.00165(11)
P1B 0.0234(9) 0.0302(10) 0.0205(9) -0.0003(7) 0.0063(7) -0.0009(7)
N1B 0.015(3) 0.021(3) 0.020(3) 0.002(2) 0.002(2) -0.003(2)
N2B 0.021(3) 0.027(3) 0.020(3) 0.003(2) 0.003(2) -0.003(2)
N3B 0.019(3) 0.024(3) 0.020(3) 0.003(2) 0.006(2) -0.001(2)
C1B 0.009(3) 0.024(3) 0.026(3) 0.000(3) 0.002(2) 0.002(2)
C2B 0.019(3) 0.022(3) 0.022(3) 0.000(3) 0.002(3) 0.002(3)
C3B 0.017(3) 0.026(4) 0.028(4) -0.003(3) 0.007(3) -0.001(3)
C4B 0.023(4) 0.057(6) 0.037(5) 0.015(4) -0.004(3) -0.011(4)
C5B 0.026(5) 0.086(8) 0.044(6) 0.006(5) -0.013(4) -0.017(5)
C6B 0.015(4) 0.052(6) 0.062(6) -0.004(5) 0.005(4) -0.009(4)
C7B 0.028(4) 0.033(4) 0.055(6) -0.007(4) 0.015(4) -0.008(3)
C8B 0.028(4) 0.031(4) 0.031(4) -0.005(3) 0.009(3) -0.007(3)
C9B 0.019(3) 0.029(4) 0.019(3) 0.001(3) 0.005(3) -0.004(3)
C10B 0.019(3) 0.029(4) 0.021(3) 0.001(3) 0.000(3) -0.003(3)
C11B 0.029(4) 0.027(4) 0.029(4) 0.002(3) 0.005(3) -0.007(3)
C12B 0.023(4) 0.048(5) 0.022(4) -0.002(3) 0.007(3) -0.014(3)
C13B 0.020(4) 0.046(5) 0.028(4) -0.004(3) 0.004(3) -0.002(3)
C14B 0.017(3) 0.034(4) 0.021(3) 0.000(3) 0.007(3) -0.001(3)
C15B 0.021(4) 0.021(4) 0.049(5) 0.003(3) 0.002(3) -0.003(3)
C16B 0.045(6) 0.045(6) 0.065(7) 0.017(5) 0.006(5) 0.012(4)
C17B 0.040(5) 0.060(7) 0.064(7) -0.009(5) 0.014(5) 0.005(5)
C18B 0.030(4) 0.033(4) 0.044(5) 0.008(4) 0.013(4) 0.005(3)
C19B 0.040(5) 0.037(5) 0.056(6) -0.006(4) 0.005(4) 0.002(4)
C20B 0.052(6) 0.055(6) 0.055(6) 0.017(5) 0.009(5) 0.014(5)
C21B 0.026(4) 0.031(4) 0.018(3) 0.003(3) 0.004(3) -0.005(3)
C22B 0.024(4) 0.034(4) 0.030(4) 0.005(3) -0.002(3) -0.005(3)
C23B 0.038(4) 0.041(5) 0.021(4) 0.007(3) 0.006(3) -0.007(4)
C24B 0.042(5) 0.050(5) 0.028(4) 0.002(4) 0.012(4) -0.013(4)
C25B 0.033(4) 0.043(5) 0.030(4) -0.003(3) 0.010(3) -0.004(4)
C26B 0.028(4) 0.032(4) 0.028(4) -0.003(3) 0.007(3) -0.006(3)
C27B 0.042(5) 0.035(4) 0.032(4) 0.011(3) 0.009(4) 0.006(4)
C28B 0.030(5) 0.080(8) 0.058(6) 0.020(6) 0.015(5) 0.018(5)
C29B 0.055(6) 0.043(5) 0.049(6) 0.009(4) 0.027(5) 0.013(4)
C30B 0.030(4) 0.036(4) 0.030(4) 0.005(3) 0.009(3) 0.004(3)
C31B 0.055(6) 0.041(5) 0.039(5) 0.001(4) 0.015(4) 0.003(4)
C32B 0.052(6) 0.051(6) 0.052(6) 0.016(5) -0.017(5) -0.001(5)
C33B 0.022(4) 0.036(4) 0.023(4) -0.005(3) 0.004(3) -0.003(3)
C34B 0.033(4) 0.052(5) 0.027(4) -0.005(4) 0.014(3) -0.003(4)
C35B 0.037(5) 0.062(6) 0.047(5) -0.015(5) 0.028(4) -0.009(4)
C36B 0.029(4) 0.066(6) 0.045(5) -0.002(5) 0.016(4) -0.005(4)
C37B 0.026(4) 0.085(8) 0.026(4) -0.003(4) 0.001(3) -0.010(4)
C38B 0.037(5) 0.066(6) 0.016(4) -0.002(4) 0.008(3) -0.014(4)
C39B 0.019(3) 0.039(4) 0.033(4) -0.008(3) 0.011(3) -0.004(3)
C40B 0.031(4) 0.035(5) 0.054(6) -0.005(4) 0.010(4) -0.002(4)
C41B 0.044(6) 0.049(6) 0.067(7) -0.021(5) 0.020(5) -0.015(5)
C42B 0.035(5) 0.077(8) 0.052(6) -0.040(6) 0.020(5) -0.022(5)
C43B 0.038(5) 0.084(8) 0.031(5) -0.024(5) 0.010(4) -0.014(5)
C44B 0.036(4) 0.048(5) 0.030(4) -0.008(4) 0.007(3) -0.005(4)
C45B 0.025(4) 0.034(4) 0.017(3) 0.000(3) 0.004(3) 0.002(3)
C46B 0.024(4) 0.042(5) 0.029(4) -0.001(3) 0.003(3) -0.002(3)
C47B 0.035(5) 0.045(5) 0.036(5) -0.001(4) 0.007(4) 0.006(4)
C48B 0.052(6) 0.037(5) 0.034(4) 0.007(4) 0.004(4) 0.009(4)
C49B 0.038(5) 0.042(5) 0.026(4) 0.004(3) -0.004(3) -0.002(4)
C50B 0.047(5) 0.037(5) 0.035(5) 0.001(4) 0.007(4) -0.004(4)
P2A 0.0347(13) 0.0429(14) 0.0644(17) -0.0046(12) 0.0138(12) 0.0001(10)
F1A 0.164(10) 0.097(7) 0.100(7) -0.041(6) 0.049(7) -0.051(7)
F2A 0.068(5) 0.075(5) 0.076(5) 0.013(4) 0.024(4) -0.014(4)
F3A 0.168(10) 0.100(7) 0.175(10) -0.087(7) 0.115(9) -0.059(7)
F4A 0.058(4) 0.075(5) 0.128(7) 0.016(5) 0.054(5) -0.003(4)
F5A 0.041(4) 0.178(10) 0.185(11) 0.108(9) 0.016(5) 0.005(5)
F6A 0.059(5) 0.117(7) 0.128(8) 0.027(6) 0.010(5) 0.023(5)
F1B 0.080(11) 0.080(8) 0.057(7) -0.008(6) 0.000(6) 0.011(7)
F2B 0.086(9) 0.096(9) 0.055(10) 0.000(7) 0.000(7) 0.007(7)
F3B 0.167(16) 0.101(9) 0.062(9) -0.027(8) 0.001(8) 0.011(8)
F4B 0.114(10) 0.102(10) 0.078(12) -0.002(7) -0.007(8) -0.023(8)
F5B 0.096(9) 0.108(13) 0.066(8) 0.000(7) -0.020(7) -0.007(7)
F6B 0.098(9) 0.077(11) 0.061(8) -0.009(6) -0.003(6) 0.018(7)
P2B 0.092(8) 0.082(8) 0.051(6) -0.009(5) -0.003(5) 0.003(6)
F1C 0.049(5) 0.114(7) 0.104(7) -0.002(7) 0.040(5) 0.017(4)
F2C 0.067(7) 0.068(4) 0.191(12) -0.005(6) 0.035(7) -0.027(4)
F3C 0.040(4) 0.099(7) 0.122(7) 0.040(7) 0.046(4) 0.019(4)
F4C 0.053(6) 0.084(5) 0.181(11) 0.047(6) 0.044(7) -0.007(4)
F5C 0.063(6) 0.119(9) 0.066(4) -0.012(5) 0.006(3) 0.003(6)
F6C 0.078(7) 0.254(14) 0.070(4) -0.018(6) -0.004(4) -0.014(8)
P1C 0.021(2) 0.067(4) 0.060(4) 0.005(3) 0.016(2) -0.006(2)

loop_
_atom_type_symbol
_atom_type_description
_atom_type_scat_dispersion_real
_atom_type_scat_dispersion_imag
_atom_type_scat_source
C C 0.0033 0.0016 'International Tables Vol C Tables 4.2.6.8 and 6.1.1.4'
H H 0.0000 0.0000 'International Tables Vol C Tables 4.2.6.8 and 6.1.1.4'
Au Au -2.0133 8.8022 'International Tables Vol C Tables 4.2.6.8 and 6.1.1.4'
F F 0.0171 0.0103 'International Tables Vol C Tables 4.2.6.8 and 6.1.1.4'
N N 0.0061 0.0033 'International Tables Vol C Tables 4.2.6.8 and 6.1.1.4'
P P 0.1023 0.0942 'International Tables Vol C Tables 4.2.6.8 and 6.1.1.4'

loop_
_geom_angle_atom_site_label_1
_geom_angle_atom_site_label_2
_geom_angle_atom_site_label_3
_geom_angle
C1A Au1A P1A 177.1(2)
C33A P1A Au1A 109.8(2)
C39A P1A Au1A 112.2(3)
C39A P1A C33A 106.2(4)
C39A P1A C45A 107.9(4)
C45A P1A Au1A 113.5(2)
C45A P1A C33A 107.0(3)
N2A N1A C1A 114.4(6)
N2A N1A C9A 117.5(6)
C1A N1A C9A 128.1(6)
N3A N2A N1A 103.1(6)
N2A N3A C2A 112.6(6)
N2A N3A C21A 116.1(6)
C2A N3A C21A 131.2(6)
N1A C1A Au1A 122.4(5)
N1A C1A C2A 103.9(6)
C2A C1A Au1A 133.6(5)
N3A C2A C1A 106.0(6)
N3A C2A C3A 125.3(6)
C1A C2A C3A 128.6(7)
C4A C3A C2A 122.4(8)
C4A C3A C8A 119.3(8)
C8A C3A C2A 118.3(7)
C3A C4A H4A 119.9
C3A C4A C5A 120.2(10)
C5A C4A H4A 119.9
C4A C5A H5A 119.8
C6A C5A C4A 120.4(10)
C6A C5A H5A 119.8
C5A C6A H6A 120.2
C5A C6A C7A 119.6(9)
C7A C6A H6A 120.2
C6A C7A H7A 120.0
C6A C7A C8A 119.9(10)
C8A C7A H7A 120.0
C3A C8A C7A 120.6(9)
C3A C8A H8A 119.7
C7A C8A H8A 119.7
C10A C9A N1A 117.9(7)
C14A C9A N1A 117.9(6)
C14A C9A C10A 124.2(7)
C9A C10A C15A 122.7(7)
C11A C10A C9A 116.2(8)
C11A C10A C15A 121.1(7)
C10A C11A H11A 119.2
C12A C11A C10A 121.7(8)
C12A C11A H11A 119.2
C11A C12A H12A 119.9
C13A C12A C11A 120.1(8)
C13A C12A H12A 119.9
C12A C13A H13A 119.6
C12A C13A C14A 120.9(8)
C14A C13A H13A 119.6
C9A C14A C13A 116.8(7)
C9A C14A C18A 124.0(7)
C13A C14A C18A 119.2(7)
C10A C15A H15A 108.2
C10A C15A C17A 110.9(8)
C16A C15A C10A 109.9(8)
C16A C15A H15A 108.2
C16A C15A C17A 111.3(10)
C17A C15A H15A 108.2
C15A C16A H16A 109.5
C15A C16A H16B 109.5
C15A C16A H16C 109.5
H16A C16A H16B 109.5
H16A C16A H16C 109.5
H16B C16A H16C 109.5
C15A C17A H17A 109.5
C15A C17A H17B 109.5
C15A C17A H17C 109.5
H17A C17A H17B 109.5
H17A C17A H17C 109.5
H17B C17A H17C 109.5
C14A C18A H18A 108.0
C14A C18A C20A 109.6(7)
C19A C18A C14A 111.6(7)
C19A C18A H18A 108.0
C19A C18A C20A 111.4(7)
C20A C18A H18A 108.0
C18A C19A H19A 109.5
C18A C19A H19B 109.5
C18A C19A H19C 109.5
H19A C19A H19B 109.5
H19A C19A H19C 109.5
H19B C19A H19C 109.5
C18A C20A H20A 109.5
C18A C20A H20B 109.5
C18A C20A H20C 109.5
H20A C20A H20B 109.5
H20A C20A H20C 109.5
H20B C20A H20C 109.5
C22A C21A N3A 115.7(7)
C26A C21A N3A 117.6(8)
C26A C21A C22A 126.3(8)
C21A C22A C23A 115.8(9)
C21A C22A C27A 123.1(7)
C23A C22A C27A 121.0(9)
C22A C23A H23A 120.5
C24A C23A C22A 119.0(9)
C24A C23A H23A 120.5
C23A C24A H24A 118.7
C23A C24A C25A 122.5(8)
C25A C24A H24A 118.7
C24A C25A H25A 120.2
C24A C25A C26A 119.6(10)
C26A C25A H25A 120.2
C21A C26A C25A 116.6(10)
C21A C26A C30A 124.1(8)
C25A C26A C30A 119.3(9)
C22A C27A H27A 107.4
C22A C27A C28A 111.5(10)
C22A C27A C29A 112.7(8)
C28A C27A H27A 107.4
C28A C27A C29A 110.2(9)
C29A C27A H27A 107.4
C27A C28A H28A 109.5
C27A C28A H28B 109.5
C27A C28A H28C 109.5
H28A C28A H28B 109.5
H28A C28A H28C 109.5
H28B C28A H28C 109.5
C27A C29A H29A 109.5
C27A C29A H29B 109.5
C27A C29A H29C 109.5
H29A C29A H29B 109.5
H29A C29A H29C 109.5
H29B C29A H29C 109.5
C26A C30A H30A 107.1
C26A C30A C31A 109.9(13)
C26A C30A C32A 112.7(10)
C31A C30A H30A 107.1
C31A C30A C32A 112.6(12)
C32A C30A H30A 107.1
C30A C31A H31A 109.5
C30A C31A H31B 109.5
C30A C31A H31C 109.5
H31A C31A H31B 109.5
H31A C31A H31C 109.5
H31B C31A H31C 109.5
C30A C32A H32A 109.5
C30A C32A H32B 109.5
C30A C32A H32C 109.5
H32A C32A H32B 109.5
H32A C32A H32C 109.5
H32B C32A H32C 109.5
C34A C33A P1A 122.2(6)
C34A C33A C38A 120.7(8)
C38A C33A P1A 117.0(6)
C33A C34A H34A 120.5
C33A C34A C35A 119.0(9)
C35A C34A H34A 120.5
C34A C35A H35A 119.8
C36A C35A C34A 120.4(9)
C36A C35A H35A 119.8
C35A C36A H36A 120.2
C37A C36A C35A 119.6(9)
C37A C36A H36A 120.2
C36A C37A H37A 118.9
C36A C37A C38A 122.2(9)
C38A C37A H37A 118.9
C33A C38A H38A 121.0
C37A C38A C33A 118.1(9)
C37A C38A H38A 121.0
C40A C39A P1A 117.6(6)
C40A C39A C44A 119.8(8)
C44A C39A P1A 122.6(7)
C39A C40A H40A 119.7
C39A C40A C41A 120.5(9)
C41A C40A H40A 119.7
C40A C41A H41A 120.1
C42A C41A C40A 119.8(10)
C42A C41A H41A 120.1
C41A C42A H42A 119.7
C43A C42A C41A 120.5(9)
C43A C42A H42A 119.7
C42A C43A H43A 120.0
C42A C43A C44A 120.0(9)
C44A C43A H43A 120.0
C39A C44A C43A 119.4(9)
C39A C44A H44A 120.3
C43A C44A H44A 120.3
C46A C45A P1A 117.8(5)
C46A C45A C50A 120.7(7)
C50A C45A P1A 121.4(6)
C45A C46A H46A 120.4
C45A C46A C47A 119.2(8)
C47A C46A H46A 120.4
C46A C47A H47A 119.9
C48A C47A C46A 120.3(9)
C48A C47A H47A 119.9
C47A C48A H48A 119.8
C47A C48A C49A 120.4(9)
C49A C48A H48A 119.8
C48A C49A H49A 119.8
C48A C49A C50A 120.5(9)
C50A C49A H49A 119.8
C45A C50A C49A 118.9(9)
C45A C50A H50A 120.6
C49A C50A H50A 120.6
C1B Au1B P1B 172.1(2)
C33B P1B Au1B 113.1(3)
C33B P1B C39B 104.9(3)
C33B P1B C45B 104.3(4)
C39B P1B Au1B 116.9(3)
C39B P1B C45B 107.0(4)
C45B P1B Au1B 109.8(2)
N2B N1B C1B 114.6(6)
N2B N1B C9B 117.4(5)
C1B N1B C9B 127.7(6)
N1B N2B N3B 103.0(5)
N2B N3B C2B 112.4(6)
N2B N3B C21B 115.1(6)
C2B N3B C21B 132.5(6)
N1B C1B Au1B 116.2(5)
N1B C1B C2B 103.9(6)
C2B C1B Au1B 139.8(5)
N3B C2B C3B 124.3(6)
C1B C2B N3B 106.1(6)
C1B C2B C3B 129.6(6)
C4B C3B C2B 119.3(7)
C4B C3B C8B 117.6(7)
C8B C3B C2B 123.1(7)
C3B C4B H4B 119.2
C3B C4B C5B 121.5(8)
C5B C4B H4B 119.2
C4B C5B H5B 120.1
C6B C5B C4B 119.8(9)
C6B C5B H5B 120.1
C5B C6B H6B 120.1
C7B C6B C5B 119.8(8)
C7B C6B H6B 120.1
C6B C7B H7B 119.7
C6B C7B C8B 120.5(8)
C8B C7B H7B 119.7
C3B C8B H8B 119.6
C7B C8B C3B 120.8(8)
C7B C8B H8B 119.6
C10B C9B N1B 116.5(6)
C14B C9B N1B 118.7(6)
C14B C9B C10B 124.8(7)
C9B C10B C11B 115.8(7)
C9B C10B C15B 122.8(6)
C11B C10B C15B 121.4(7)
C10B C11B H11B 119.3
C12B C11B C10B 121.4(7)
C12B C11B H11B 119.3
C11B C12B H12B 119.7
C13B C12B C11B 120.7(7)
C13B C12B H12B 119.7
C12B C13B H13B 119.6
C12B C13B C14B 120.7(7)
C14B C13B H13B 119.6
C9B C14B C13B 116.6(7)
C9B C14B C18B 123.2(7)
C13B C14B C18B 120.2(7)
C10B C15B H15B 107.3
C10B C15B C17B 109.8(7)
C16B C15B C10B 113.3(7)
C16B C15B H15B 107.3
C16B C15B C17B 111.4(8)
C17B C15B H15B 107.3
C15B C16B H16D 109.5
C15B C16B H16E 109.5
C15B C16B H16F 109.5
H16D C16B H16E 109.5
H16D C16B H16F 109.5
H16E C16B H16F 109.5
C15B C17B H17D 109.5
C15B C17B H17E 109.5
C15B C17B H17F 109.5
H17D C17B H17E 109.5
H17D C17B H17F 109.5
H17E C17B H17F 109.5
C14B C18B H18B 108.1
C14B C18B C19B 109.8(7)
C14B C18B C20B 111.5(8)
C19B C18B H18B 108.1
C19B C18B C20B 111.0(8)
C20B C18B H18B 108.1
C18B C19B H19D 109.5
C18B C19B H19E 109.5
C18B C19B H19F 109.5
H19D C19B H19E 109.5
H19D C19B H19F 109.5
H19E C19B H19F 109.5
C18B C20B H20D 109.5
C18B C20B H20E 109.5
C18B C20B H20F 109.5
H20D C20B H20E 109.5
H20D C20B H20F 109.5
H20E C20B H20F 109.5
C22B C21B N3B 117.0(7)
C22B C21B C26B 124.6(7)
C26B C21B N3B 118.4(7)
C21B C22B C23B 116.5(8)
C21B C22B C27B 122.7(7)
C23B C22B C27B 120.9(7)
C22B C23B H23B 119.6
C24B C23B C22B 120.8(8)
C24B C23B H23B 119.6
C23B C24B H24B 119.6
C23B C24B C25B 120.7(8)
C25B C24B H24B 119.6
C24B C25B H25B 119.3
C24B C25B C26B 121.4(8)
C26B C25B H25B 119.3
C21B C26B C30B 124.0(7)
C25B C26B C21B 116.0(7)
C25B C26B C30B 120.1(7)
C22B C27B H27B 108.3
C22B C27B C28B 110.7(8)
C22B C27B C29B 112.1(7)
C28B C27B H27B 108.3
C29B C27B H27B 108.3
C29B C27B C28B 109.0(8)
C27B C28B H28D 109.5
C27B C28B H28E 109.5
C27B C28B H28F 109.5
H28D C28B H28E 109.5
H28D C28B H28F 109.5
H28E C28B H28F 109.5
C27B C29B H29D 109.5
C27B C29B H29E 109.5
C27B C29B H29F 109.5
H29D C29B H29E 109.5
H29D C29B H29F 109.5
H29E C29B H29F 109.5
C26B C30B H30B 107.7
C26B C30B C31B 111.6(7)
C26B C30B C32B 109.8(7)
C31B C30B H30B 107.7
C32B C30B H30B 107.7
C32B C30B C31B 112.0(8)
C30B C31B H31D 109.5
C30B C31B H31E 109.5
C30B C31B H31F 109.5
H31D C31B H31E 109.5
H31D C31B H31F 109.5
H31E C31B H31F 109.5
C30B C32B H32D 109.5
C30B C32B H32E 109.5
C30B C32B H32F 109.5
H32D C32B H32E 109.5
H32D C32B H32F 109.5
H32E C32B H32F 109.5
C34B C33B P1B 121.1(6)
C38B C33B P1B 117.2(6)
C38B C33B C34B 121.4(7)
C33B C34B H34B 120.3
C33B C34B C35B 119.3(8)
C35B C34B H34B 120.3
C34B C35B H35B 120.4
C36B C35B C34B 119.3(8)
C36B C35B H35B 120.4
C35B C36B H36B 119.2
C37B C36B C35B 121.6(8)
C37B C36B H36B 119.2
C36B C37B H37B 120.0
C36B C37B C38B 120.0(8)
C38B C37B H37B 120.0
C33B C38B C37B 118.4(8)
C33B C38B H38B 120.8
C37B C38B H38B 120.8
C40B C39B P1B 117.6(7)
C44B C39B P1B 122.5(7)
C44B C39B C40B 119.9(8)
C39B C40B H40B 120.2
C41B C40B C39B 119.6(10)
C41B C40B H40B 120.2
C40B C41B H41B 119.6
C42B C41B C40B 120.9(10)
C42B C41B H41B 119.6
C41B C42B H42B 120.0
C41B C42B C43B 120.0(9)
C43B C42B H42B 120.0
C42B C43B H43B 120.1
C44B C43B C42B 119.8(10)
C44B C43B H43B 120.1
C39B C44B H44B 120.1
C43B C44B C39B 119.8(10)
C43B C44B H44B 120.1
C46B C45B P1B 117.1(6)
C50B C45B P1B 123.6(6)
C50B C45B C46B 119.2(8)
C45B C46B H46B 120.1
C47B C46B C45B 119.7(8)
C47B C46B H46B 120.1
C46B C47B H47B 119.6
C46B C47B C48B 120.8(8)
C48B C47B H47B 119.6
C47B C48B H48B 120.3
C47B C48B C49B 119.5(8)
C49B C48B H48B 120.3
C48B C49B H49B 120.1
C50B C49B C48B 119.8(9)
C50B C49B H49B 120.1
C45B C50B C49B 120.9(9)
C45B C50B H50B 119.6
C49B C50B H50B 119.6
F1A P2A F2A 89.6(5)
F1A P2A F4A 90.1(5)
F1A P2A F6A 86.7(6)
F2A P2A F4A 179.2(5)
F2A P2A F6A 92.0(5)
F3A P2A F1A 176.1(7)
F3A P2A F2A 90.0(5)
F3A P2A F4A 90.3(5)
F3A P2A F6A 89.4(7)
F5A P2A F1A 91.6(7)
F5A P2A F2A 90.4(4)
F5A P2A F3A 92.3(7)
F5A P2A F4A 90.3(5)
F5A P2A F6A 177.1(6)
F6A P2A F4A 87.3(5)
F1B P2B F2B 77.9(19)
F1B P2B F6B 79.9(16)
F3B P2B F1B 171(3)
F3B P2B F2B 98(2)
F3B P2B F6B 92(2)
F4B P2B F1B 94(2)
F4B P2B F2B 170(3)
F4B P2B F3B 91(2)
F4B P2B F5B 95(2)
F4B P2B F6B 95(2)
F5B P2B F1B 94(2)
F5B P2B F2B 81(2)
F5B P2B F3B 93(2)
F5B P2B F6B 168(3)
F6B P2B F2B 88.0(18)
F1C P1C F2C 89.7(11)
F1C P1C F4C 90.8(8)
F1C P1C F5C 84.7(9)
F2C P1C F5C 89.2(12)
F3C P1C F1C 172.1(13)
F3C P1C F2C 86.1(8)
F3C P1C F4C 93.2(10)
F3C P1C F5C 88.5(10)
F4C P1C F2C 178.3(15)
F4C P1C F5C 89.3(12)
F6C P1C F1C 90.3(12)
F6C P1C F2C 90.0(14)
F6C P1C F3C 96.5(11)
F6C P1C F4C 91.6(14)
F6C P1C F5C 174.9(13)

loop_
_geom_bond_atom_site_label_1
_geom_bond_atom_site_label_2
_geom_bond_distance
Au1A P1A 2.2705(18)
Au1A C1A 2.021(7)
P1A C33A 1.825(8)
P1A C39A 1.811(8)
P1A C45A 1.824(7)
N1A N2A 1.335(8)
N1A C1A 1.352(9)
N1A C9A 1.452(9)
N2A N3A 1.328(8)
N3A C2A 1.366(9)
N3A C21A 1.462(9)
C1A C2A 1.385(10)
C2A C3A 1.462(10)
C3A C4A 1.374(12)
C3A C8A 1.377(11)
C4A H4A 0.9500
C4A C5A 1.389(15)
C5A H5A 0.9500
C5A C6A 1.370(17)
C6A H6A 0.9500
C6A C7A 1.379(15)
C7A H7A 0.9500
C7A C8A 1.388(12)
C8A H8A 0.9500
C9A C10A 1.392(10)
C9A C14A 1.390(10)
C10A C11A 1.390(11)
C10A C15A 1.515(12)
C11A H11A 0.9500
C11A C12A 1.382(13)
C12A H12A 0.9500
C12A C13A 1.380(12)
C13A H13A 0.9500
C13A C14A 1.396(11)
C14A C18A 1.525(11)
C15A H15A 1.0000
C15A C16A 1.498(16)
C15A C17A 1.516(14)
C16A H16A 0.9800
C16A H16B 0.9800
C16A H16C 0.9800
C17A H17A 0.9800
C17A H17B 0.9800
C17A H17C 0.9800
C18A H18A 1.0000
C18A C19A 1.524(12)
C18A C20A 1.537(12)
C19A H19A 0.9800
C19A H19B 0.9800
C19A H19C 0.9800
C20A H20A 0.9800
C20A H20B 0.9800
C20A H20C 0.9800
C21A C22A 1.393(13)
C21A C26A 1.375(13)
C22A C23A 1.418(11)
C22A C27A 1.507(14)
C23A H23A 0.9500
C23A C24A 1.389(16)
C24A H24A 0.9500
C24A C25A 1.393(16)
C25A H25A 0.9500
C25A C26A 1.393(12)
C26A C30A 1.504(16)
C27A H27A 1.0000
C27A C28A 1.524(14)
C27A C29A 1.528(15)
C28A H28A 0.9800
C28A H28B 0.9800
C28A H28C 0.9800
C29A H29A 0.9800
C29A H29B 0.9800
C29A H29C 0.9800
C30A H30A 1.0000
C30A C31A 1.54(2)
C30A C32A 1.54(2)
C31A H31A 0.9800
C31A H31B 0.9800
C31A H31C 0.9800
C32A H32A 0.9800
C32A H32B 0.9800
C32A H32C 0.9800
C33A C34A 1.388(11)
C33A C38A 1.398(11)
C34A H34A 0.9500
C34A C35A 1.410(12)
C35A H35A 0.9500
C35A C36A 1.370(15)
C36A H36A 0.9500
C36A C37A 1.367(15)
C37A H37A 0.9500
C37A C38A 1.387(12)
C38A H38A 0.9500
C39A C40A 1.380(12)
C39A C44A 1.395(12)
C40A H40A 0.9500
C40A C41A 1.384(13)
C41A H41A 0.9500
C41A C42A 1.379(16)
C42A H42A 0.9500
C42A C43A 1.378(16)
C43A H43A 0.9500
C43A C44A 1.396(12)
C44A H44A 0.9500
C45A C46A 1.373(10)
C45A C50A 1.375(10)
C46A H46A 0.9500
C46A C47A 1.398(11)
C47A H47A 0.9500
C47A C48A 1.352(14)
C48A H48A 0.9500
C48A C49A 1.368(15)
C49A H49A 0.9500
C49A C50A 1.392(13)
C50A H50A 0.9500
Au1B P1B 2.2855(19)
Au1B C1B 2.058(7)
P1B C33B 1.815(8)
P1B C39B 1.821(8)
P1B C45B 1.821(8)
N1B N2B 1.333(8)
N1B C1B 1.371(8)
N1B C9B 1.455(8)
N2B N3B 1.334(8)
N3B C2B 1.384(9)
N3B C21B 1.453(9)
C1B C2B 1.376(10)
C2B C3B 1.458(9)
C3B C4B 1.381(11)
C3B C8B 1.400(10)
C4B H4B 0.9500
C4B C5B 1.393(11)
C5B H5B 0.9500
C5B C6B 1.378(14)
C6B H6B 0.9500
C6B C7B 1.368(14)
C7B H7B 0.9500
C7B C8B 1.387(11)
C8B H8B 0.9500
C9B C10B 1.396(10)
C9B C14B 1.395(10)
C10B C11B 1.399(10)
C10B C15B 1.518(10)
C11B H11B 0.9500
C11B C12B 1.384(11)
C12B H12B 0.9500
C12B C13B 1.382(12)
C13B H13B 0.9500
C13B C14B 1.398(10)
C14B C18B 1.513(11)
C15B H15B 1.0000
C15B C16B 1.505(12)
C15B C17B 1.542(13)
C16B H16D 0.9800
C16B H16E 0.9800
C16B H16F 0.9800
C17B H17D 0.9800
C17B H17E 0.9800
C17B H17F 0.9800
C18B H18B 1.0000
C18B C19B 1.526(13)
C18B C20B 1.543(13)
C19B H19D 0.9800
C19B H19E 0.9800
C19B H19F 0.9800
C20B H20D 0.9800
C20B H20E 0.9800
C20B H20F 0.9800
C21B C22B 1.396(11)
C21B C26B 1.397(11)
C22B C23B 1.399(11)
C22B C27B 1.512(12)
C23B H23B 0.9500
C23B C24B 1.378(13)
C24B H24B 0.9500
C24B C25B 1.385(13)
C25B H25B 0.9500
C25B C26B 1.393(11)
C26B C30B 1.513(11)
C27B H27B 1.0000
C27B C28B 1.545(13)
C27B C29B 1.531(12)
C28B H28D 0.9800
C28B H28E 0.9800
C28B H28F 0.9800
C29B H29D 0.9800
C29B H29E 0.9800
C29B H29F 0.9800
C30B H30B 1.0000
C30B C31B 1.525(12)
C30B C32B 1.522(13)
C31B H31D 0.9800
C31B H31E 0.9800
C31B H31F 0.9800
C32B H32D 0.9800
C32B H32E 0.9800
C32B H32F 0.9800
C33B C34B 1.391(10)
C33B C38B 1.382(10)
C34B H34B 0.9500
C34B C35B 1.396(12)
C35B H35B 0.9500
C35B C36B 1.379(14)
C36B H36B 0.9500
C36B C37B 1.365(13)
C37B H37B 0.9500
C37B C38B 1.411(12)
C38B H38B 0.9500
C39B C40B 1.390(12)
C39B C44B 1.389(12)
C40B H40B 0.9500
C40B C41B 1.377(13)
C41B H41B 0.9500
C41B C42B 1.369(16)
C42B H42B 0.9500
C42B C43B 1.389(16)
C43B H43B 0.9500
C43B C44B 1.386(12)
C44B H44B 0.9500
C45B C46B 1.407(11)
C45B C50B 1.370(12)
C46B H46B 0.9500
C46B C47B 1.379(12)
C47B H47B 0.9500
C47B C48B 1.380(13)
C48B H48B 0.9500
C48B C49B 1.391(13)
C49B H49B 0.9500
C49B C50B 1.388(12)
C50B H50B 0.9500
P2A F1A 1.570(9)
P2A F2A 1.581(7)
P2A F3A 1.551(8)
P2A F4A 1.587(7)
P2A F5A 1.548(9)
P2A F6A 1.584(8)
F1B P2B 1.60(4)
F2B P2B 1.65(4)
F3B P2B 1.51(4)
F4B P2B 1.50(4)
F5B P2B 1.51(4)
F6B P2B 1.64(3)
F1C P1C 1.563(15)
F2C P1C 1.62(2)
F3C P1C 1.537(14)
F4C P1C 1.573(19)
F5C P1C 1.632(19)
F6C P1C 1.52(2)

loop_
_geom_torsion_atom_site_label_1
_geom_torsion_atom_site_label_2
_geom_torsion_atom_site_label_3
_geom_torsion_atom_site_label_4
_geom_torsion
Au1A P1A C33A C34A -141.1(6)
Au1A P1A C33A C38A 35.3(7)
Au1A P1A C39A C40A 29.8(7)
Au1A P1A C39A C44A -150.1(6)
Au1A P1A C45A C46A 21.8(7)
Au1A P1A C45A C50A -159.9(6)
Au1A C1A C2A N3A 176.1(6)
Au1A C1A C2A C3A -8.3(12)
P1A C33A C34A C35A 176.4(7)
P1A C33A C38A C37A -177.9(7)
P1A C39A C40A C41A 179.7(8)
P1A C39A C44A C43A -178.4(7)
P1A C45A C46A C47A 177.4(6)
P1A C45A C50A C49A -177.0(7)
N1A N2A N3A C2A -0.9(8)
N1A N2A N3A C21A -176.7(6)
N1A C1A C2A N3A -1.2(8)
N1A C1A C2A C3A 174.4(7)
N1A C9A C10A C11A 177.1(7)
N1A C9A C10A C15A -3.3(12)
N1A C9A C14A C13A -175.4(7)
N1A C9A C14A C18A 4.2(11)
N2A N1A C1A Au1A -177.0(5)
N2A N1A C1A C2A 0.7(8)
N2A N1A C9A C10A 79.9(9)
N2A N1A C9A C14A -100.9(8)
N2A N3A C2A C1A 1.4(8)
N2A N3A C2A C3A -174.4(7)
N2A N3A C21A C22A 87.4(9)
N2A N3A C21A C26A -85.8(9)
N3A C2A C3A C4A -62.9(12)
N3A C2A C3A C8A 119.0(9)
N3A C21A C22A C23A -169.3(7)
N3A C21A C22A C27A 7.7(12)
N3A C21A C26A C25A 170.9(8)
N3A C21A C26A C30A -8.5(14)
C1A N1A N2A N3A 0.1(8)
C1A N1A C9A C10A -101.1(9)
C1A N1A C9A C14A 78.0(9)
C1A C2A C3A C4A 122.4(10)
C1A C2A C3A C8A -55.8(11)
C2A N3A C21A C22A -87.5(10)
C2A N3A C21A C26A 99.3(10)
C2A C3A C4A C5A -176.8(10)
C2A C3A C8A C7A 177.6(8)
C3A C4A C5A C6A -1(2)
C4A C3A C8A C7A -0.7(14)
C4A C5A C6A C7A 0.1(19)
C5A C6A C7A C8A 0.6(17)
C6A C7A C8A C3A -0.3(15)
C8A C3A C4A C5A 1.4(16)
C9A N1A N2A N3A 179.2(6)
C9A N1A C1A Au1A 4.0(10)
C9A N1A C1A C2A -178.3(7)
C9A C10A C11A C12A -0.6(14)
C9A C10A C15A C16A 110.8(11)
C9A C10A C15A C17A -125.8(10)
C9A C14A C18A C19A -115.3(8)
C9A C14A C18A C20A 120.7(8)
C10A C9A C14A C13A 3.7(11)
C10A C9A C14A C18A -176.7(7)
C10A C11A C12A C13A 1.4(15)
C11A C10A C15A C16A -69.7(12)
C11A C10A C15A C17A 53.8(12)
C11A C12A C13A C14A 0.4(14)
C12A C13A C14A C9A -2.8(12)
C12A C13A C14A C18A 177.6(8)
C13A C14A C18A C19A 64.3(10)
C13A C14A C18A C20A -59.7(10)
C14A C9A C10A C11A -2.0(12)
C14A C9A C10A C15A 177.6(8)
C15A C10A C11A C12A 179.8(9)
C21A N3A C2A C1A 176.4(8)
C21A N3A C2A C3A 0.6(13)
C21A C22A C23A C24A -1.3(13)
C21A C22A C27A C28A -99.3(10)
C21A C22A C27A C29A 136.2(9)
C21A C26A C30A C31A 100.6(12)
C21A C26A C30A C32A -132.9(12)
C22A C21A C26A C25A -1.4(14)
C22A C21A C26A C30A 179.1(10)
C22A C23A C24A C25A -2.1(15)
C23A C22A C27A C28A 77.6(11)
C23A C22A C27A C29A -47.0(12)
C23A C24A C25A C26A 4.0(16)
C24A C25A C26A C21A -2.2(15)
C24A C25A C26A C30A 177.3(11)
C25A C26A C30A C31A -78.9(13)
C25A C26A C30A C32A 47.6(16)
C26A C21A C22A C23A 3.2(13)
C26A C21A C22A C27A -179.8(9)
C27A C22A C23A C24A -178.4(9)
C33A P1A C39A C40A -90.0(7)
C33A P1A C39A C44A 90.0(7)
C33A P1A C45A C46A 143.0(6)
C33A P1A C45A C50A -38.7(8)
C33A C34A C35A C36A -0.6(14)
C34A C33A C38A C37A -1.5(13)
C34A C35A C36A C37A 2.3(15)
C35A C36A C37A C38A -3.7(15)
C36A C37A C38A C33A 3.3(14)
C38A C33A C34A C35A 0.2(12)
C39A P1A C33A C34A -19.7(7)
C39A P1A C33A C38A 156.7(6)
C39A P1A C45A C46A -103.1(7)
C39A P1A C45A C50A 75.2(8)
C39A C40A C41A C42A -1.2(15)
C40A C39A C44A C43A 1.7(13)
C40A C41A C42A C43A 1.3(16)
C41A C42A C43A C44A 0.0(16)
C42A C43A C44A C39A -1.5(14)
C44A C39A C40A C41A -0.3(13)
C45A P1A C33A C34A 95.4(7)
C45A P1A C33A C38A -88.3(7)
C45A P1A C39A C40A 155.6(6)
C45A P1A C39A C44A -24.3(8)
C45A C46A C47A C48A 0.0(14)
C46A C45A C50A C49A 1.3(13)
C46A C47A C48A C49A 0.5(16)
C47A C48A C49A C50A -0.1(17)
C48A C49A C50A C45A -0.8(15)
C50A C45A C46A C47A -0.9(12)
Au1B P1B C33B C34B -155.5(6)
Au1B P1B C33B C38B 31.0(8)
Au1B P1B C39B C40B 44.6(7)
Au1B P1B C39B C44B -136.3(6)
Au1B P1B C45B C46B 46.2(6)
Au1B P1B C45B C50B -131.9(6)
Au1B C1B C2B N3B 175.8(6)
Au1B C1B C2B C3B -1.2(13)
P1B C33B C34B C35B -175.1(7)
P1B C33B C38B C37B 174.7(8)
P1B C39B C40B C41B 178.3(7)
P1B C39B C44B C43B -177.2(7)
P1B C45B C46B C47B -177.7(6)
P1B C45B C50B C49B 175.6(6)
N1B N2B N3B C2B 0.3(7)
N1B N2B N3B C21B 179.7(6)
N1B C1B C2B N3B 0.2(7)
N1B C1B C2B C3B -176.8(7)
N1B C9B C10B C11B 179.3(6)
N1B C9B C10B C15B 0.0(10)
N1B C9B C14B C13B -179.7(6)
N1B C9B C14B C18B -2.3(11)
N2B N1B C1B Au1B -176.9(4)
N2B N1B C1B C2B 0.0(8)
N2B N1B C9B C10B 91.9(8)
N2B N1B C9B C14B -90.4(8)
N2B N3B C2B C1B -0.3(8)
N2B N3B C2B C3B 176.9(6)
N2B N3B C21B C22B 83.0(8)
N2B N3B C21B C26B -95.2(8)
N3B C2B C3B C4B -150.7(8)
N3B C2B C3B C8B 27.6(11)
N3B C21B C22B C23B -174.5(7)
N3B C21B C22B C27B 4.9(11)
N3B C21B C26B C25B 175.6(7)
N3B C21B C26B C30B -4.8(11)
C1B N1B N2B N3B -0.2(7)
C1B N1B C9B C10B -82.1(9)
C1B N1B C9B C14B 95.6(8)
C1B C2B C3B C4B 25.8(12)
C1B C2B C3B C8B -155.9(8)
C2B N3B C21B C22B -97.8(9)
C2B N3B C21B C26B 84.0(10)
C2B C3B C4B C5B -179.3(9)
C2B C3B C8B C7B -179.3(7)
C3B C4B C5B C6B -2.0(17)
C4B C3B C8B C7B -1.0(12)
C4B C5B C6B C7B 0.2(17)
C5B C6B C7B C8B 1.1(15)
C6B C7B C8B C3B -0.7(13)
C8B C3B C4B C5B 2.3(14)
C9B N1B N2B N3B -174.9(6)
C9B N1B C1B Au1B -2.8(9)
C9B N1B C1B C2B 174.1(6)
C9B C10B C11B C12B -0.3(11)
C9B C10B C15B C16B 138.2(8)
C9B C10B C15B C17B -96.5(9)
C9B C14B C18B C19B -105.8(8)
C9B C14B C18B C20B 130.7(8)
C10B C9B C14B C13B -2.2(11)
C10B C9B C14B C18B 175.2(7)
C10B C11B C12B C13B -0.6(12)
C11B C10B C15B C16B -41.1(11)
C11B C10B C15B C17B 84.2(9)
C11B C12B C13B C14B 0.0(12)
C12B C13B C14B C9B 1.2(11)
C12B C13B C14B C18B -176.3(7)
C13B C14B C18B C19B 71.5(10)
C13B C14B C18B C20B -52.0(10)
C14B C9B C10B C11B 1.7(11)
C14B C9B C10B C15B -177.6(7)
C15B C10B C11B C12B 179.1(7)
C21B N3B C2B C1B -179.6(7)
C21B N3B C2B C3B -2.4(12)
C21B C22B C23B C24B -1.8(12)
C21B C22B C27B C28B -99.2(9)
C21B C22B C27B C29B 138.8(8)
C21B C26B C30B C31B 123.5(8)
C21B C26B C30B C32B -111.7(9)
C22B C21B C26B C25B -2.4(11)
C22B C21B C26B C30B 177.1(7)
C22B C23B C24B C25B -0.9(13)
C23B C22B C27B C28B 80.2(10)
C23B C22B C27B C29B -41.8(11)
C23B C24B C25B C26B 2.1(13)
C24B C25B C26B C21B -0.5(12)
C24B C25B C26B C30B 179.9(8)
C25B C26B C30B C31B -57.0(10)
C25B C26B C30B C32B 67.8(10)
C26B C21B C22B C23B 3.6(12)
C26B C21B C22B C27B -177.0(8)
C27B C22B C23B C24B 178.8(8)
C33B P1B C39B C40B -81.6(7)
C33B P1B C39B C44B 97.5(7)
C33B P1B C45B C46B 167.6(6)
C33B P1B C45B C50B -10.5(8)
C33B C34B C35B C36B 1.4(15)
C34B C33B C38B C37B 1.2(14)
C34B C35B C36B C37B -0.2(17)
C35B C36B C37B C38B -0.5(17)
C36B C37B C38B C33B 0.0(16)
C38B C33B C34B C35B -1.9(14)
C39B P1B C33B C34B -27.0(8)
C39B P1B C33B C38B 159.5(7)
C39B P1B C45B C46B -81.6(6)
C39B P1B C45B C50B 100.3(7)
C39B C40B C41B C42B -1.7(14)
C40B C39B C44B C43B 1.9(13)
C40B C41B C42B C43B 3.2(15)
C41B C42B C43B C44B -2.1(14)
C42B C43B C44B C39B -0.4(14)
C44B C39B C40B C41B -0.9(13)
C45B P1B C33B C34B 85.3(8)
C45B P1B C33B C38B -88.2(7)
C45B P1B C39B C40B 168.0(6)
C45B P1B C39B C44B -12.9(8)
C45B C46B C47B C48B -0.4(13)
C46B C45B C50B C49B -2.5(12)
C46B C47B C48B C49B 2.3(13)
C47B C48B C49B C50B -4.2(13)
C48B C49B C50B C45B 4.4(13)
C50B C45B C46B C47B 0.5(12)
